data_4327936
loop_
_publ_author_name
'Masaki Nishio'
'Shinnosuke Inami'
'Misaki Katayama'
'Kazuhiko Ozutsumi'
'Yoshihito Hayashi'

_publ_contact_author_address
;   Department of Chemistry 
    Graduate School of Natural Science
    Kanazawa University
    Kakuma
    Kanazawa 920-1192
    Japan
;
_publ_contact_author_email hayashi@se.kanazawa-u.ac.jp
_publ_contact_author_fax '+81 762 2645742'
_publ_contact_author_name
;   
Dr. Yoshihito HAYASHI
;
_publ_contact_author_phone '+81 762 2645695'
_publ_section_title
;
 Lanthanide Complexes of Macrocyclic Polyoxovanadates by VO4 Units:
 Synthesis, Characterization, and Structure Elucidation by X-ray
 Crystallography and EXAFS Spectroscopy
;
_journal_name_full 'Inorganic Chemistry'
_journal_page_first 784
_journal_page_last 793
_journal_paper_doi 10.1021/ic200638f
_journal_volume 51
_journal_year 2012
_chemical_formula_sum 'C100 N14 O54 Sm2 V18'
_chemical_formula_weight 3478.76
_chemical_name_systematic
; 
 ? 
;
_space_group_IT_number 19
_symmetry_cell_setting orthorhombic
_symmetry_space_group_name_Hall 'P 2ac 2ab'
_symmetry_space_group_name_H-M 'P 21 21 21'
_atom_sites_solution_hydrogens notdet
_atom_sites_solution_primary direct
_atom_sites_solution_secondary difmap
_audit_creation_method SHELXL-97
_cell_angle_alpha 90.00
_cell_angle_beta 90.00
_cell_angle_gamma 90.00
_cell_formula_units_Z 4
_cell_length_a 18.925(3)
_cell_length_b 19.256(3)
_cell_length_c 45.494(6)
_cell_measurement_reflns_used 6889
_cell_measurement_temperature 123(2)
_cell_measurement_theta_max 28.2812
_cell_measurement_theta_min 1.7539
_cell_volume 16579(4)
_computing_cell_refinement 'CrystalClear v1.3.7(Rigaku Corp., 2000)'
_computing_data_collection 'CrystalClear v1.3.7(Rigaku Corp., 2000)'
_computing_data_reduction 'CrystalClear v1.3.7(Rigaku Corp., 2000)'
_computing_molecular_graphics 'PLATON (Spek, 2003)'
_computing_publication_material 'PLATON (Spek, 2003)'
_computing_structure_refinement 'SHELXL-97 (Sheldrick, 1997)'
_computing_structure_solution 'SHELXS-97 (Sheldrick, 1990)'
_diffrn_ambient_temperature 123(2)
_diffrn_detector_area_resol_mean 14.7059
_diffrn_measured_fraction_theta_full 0.986
_diffrn_measured_fraction_theta_max 0.986
_diffrn_measurement_device_type 'Mercury CCD (2x2 bin mode)'
_diffrn_measurement_method dtintegrate.ref
_diffrn_radiation_monochromator graphite
_diffrn_radiation_source 'Rotating Anode'
_diffrn_radiation_type MoK\a
_diffrn_radiation_wavelength 0.71070
_diffrn_reflns_av_R_equivalents 0.0517
_diffrn_reflns_av_sigmaI/netI 0.0445
_diffrn_reflns_limit_h_max 22
_diffrn_reflns_limit_h_min -24
_diffrn_reflns_limit_k_max 24
_diffrn_reflns_limit_k_min -24
_diffrn_reflns_limit_l_max 58
_diffrn_reflns_limit_l_min -55
_diffrn_reflns_number 95524
_diffrn_reflns_theta_full 27.00
_diffrn_reflns_theta_max 27.00
_diffrn_reflns_theta_min 2.08
_exptl_absorpt_coefficient_mu 1.727
_exptl_absorpt_correction_T_max 1.0000
_exptl_absorpt_correction_T_min 0.7411
_exptl_absorpt_correction_type numerical
_exptl_absorpt_process_details 'NUMABS (Rigaku, 1999)'
_exptl_crystal_colour Colorless
_exptl_crystal_density_diffrn 1.394
_exptl_crystal_description Prism
_exptl_crystal_F_000 6672
_exptl_crystal_size_max 0.2000
_exptl_crystal_size_mid 0.2000
_exptl_crystal_size_min 0.2000
_refine_diff_density_max 2.744
_refine_diff_density_min -1.073
_refine_diff_density_rms 0.170
_refine_ls_extinction_method none
_refine_ls_goodness_of_fit_ref 1.048
_refine_ls_hydrogen_treatment undef
_refine_ls_matrix_type fullcycle
_refine_ls_number_parameters 1594
_refine_ls_number_reflns 19155
_refine_ls_number_restraints 2033
_refine_ls_restrained_S_all 1.028
_refine_ls_R_factor_all 0.0759
_refine_ls_R_factor_gt 0.0725
_refine_ls_shift/su_max 0.001
_refine_ls_shift/su_mean 0.000
_refine_ls_structure_factor_coef Fsqd
_refine_ls_weighting_details 'calc w=1/[\s^2^(Fo^2^)+(0.1286P)^2^+60.6933P] where P=(Fo^2^+2Fc^2^)/3'
_refine_ls_weighting_scheme calc
_refine_ls_wR_factor_gt 0.1962
_refine_ls_wR_factor_ref 0.1990
_reflns_number_gt 18375
_reflns_number_total 19155
_reflns_threshold_expression >2sigma(I)
_cod_data_source_file ic200638f_si_002_2.cif
_cod_data_source_block Sm
_cod_database_code 4327936

loop_
_symmetry_equiv_pos_as_xyz
'x, y, z'
'-x+1/2, -y, z+1/2'
'x+1/2, -y+1/2, -z'
'-x, y+1/2, -z+1/2'

loop_
_atom_site_label
_atom_site_type_symbol
_atom_site_fract_x
_atom_site_fract_y
_atom_site_fract_z
_atom_site_U_iso_or_equiv
_atom_site_adp_type
_atom_site_occupancy
_atom_site_symmetry_multiplicity
_atom_site_calc_flag
_atom_site_refinement_flags
_atom_site_disorder_assembly
_atom_site_disorder_group
Sm1 Sm 0.72964(2) 0.54995(2) 0.014895(10) 0.02694(11) Uani 1 1 d . . .
V1 V 0.72316(14) 0.39420(11) -0.03679(5) 0.0527(5) Uani 1 1 d . . .
V2 V 0.75657(11) 0.54282(11) -0.06618(4) 0.0431(4) Uani 1 1 d . . .
V3 V 0.61484(11) 0.61462(12) -0.04485(5) 0.0479(5) Uani 1 1 d . . .
V4 V 0.68679(9) 0.73178(9) -0.00387(4) 0.0338(4) Uani 1 1 d . . .
V5 V 0.61962(8) 0.68131(8) 0.05661(4) 0.0278(3) Uani 1 1 d . . .
V6 V 0.75462(8) 0.62750(8) 0.08988(4) 0.0271(3) Uani 1 1 d . . .
V7 V 0.73050(10) 0.46564(8) 0.08737(4) 0.0338(4) Uani 1 1 d . . .
V8 V 0.86932(9) 0.43449(9) 0.04712(4) 0.0328(3) Uani 1 1 d . . .
V9 V 0.85465(17) 0.29986(11) -0.00256(5) 0.0609(7) Uani 1 1 d . . .
O1 O 0.7058(4) 0.4395(4) -0.00720(19) 0.0473(18) Uani 1 1 d U . .
O2 O 0.7391(5) 0.4497(5) -0.06764(19) 0.053(2) Uani 1 1 d U . .
O3 O 0.7871(4) 0.5599(4) -0.03285(15) 0.0377(15) Uani 1 1 d U . .
O4 O 0.6757(5) 0.5891(5) -0.07369(19) 0.052(2) Uani 1 1 d U . .
O5 O 0.6286(4) 0.5622(4) -0.01686(18) 0.0458(18) Uani 1 1 d U . .
O6 O 0.6288(4) 0.7037(4) -0.03294(18) 0.0443(18) Uani 1 1 d U . .
O7 O 0.7476(4) 0.6712(4) 0.00282(16) 0.0344(15) Uani 1 1 d U . .
O8 O 0.6378(4) 0.7483(3) 0.02932(16) 0.0318(14) Uani 1 1 d U . .
O9 O 0.6297(3) 0.6033(3) 0.04061(16) 0.0310(14) Uani 1 1 d U . .
O10 O 0.6804(4) 0.6862(3) 0.08722(15) 0.0334(14) Uani 1 1 d U . .
O11 O 0.7851(3) 0.6089(3) 0.05651(14) 0.0269(13) Uani 1 1 d U . .
O12 O 0.7310(4) 0.5470(4) 0.10803(16) 0.0383(15) Uani 1 1 d U . .
O13 O 0.6930(4) 0.4761(4) 0.05475(18) 0.0394(16) Uani 1 1 d U . .
O14 O 0.8206(4) 0.4345(4) 0.08094(16) 0.0373(15) Uani 1 1 d U . .
O15 O 0.8410(4) 0.4959(4) 0.02395(15) 0.0326(14) Uani 1 1 d U . .
O16 O 0.8623(5) 0.3521(4) 0.0305(2) 0.051(2) Uani 1 1 d U . .
O17 O 0.7949(6) 0.3408(5) -0.0300(2) 0.068(3) Uani 1 1 d U . .
O18 O 0.8269(7) 0.2218(6) 0.0056(3) 0.072(3) Uani 1 1 d U . .
O19 O 0.9319(8) 0.2904(7) -0.0187(3) 0.090(4) Uani 1 1 d U . .
O20 O 0.9514(4) 0.4491(4) 0.05513(18) 0.0444(17) Uani 1 1 d U . .
O21 O 0.6857(5) 0.4093(4) 0.10580(19) 0.0485(19) Uani 1 1 d U . .
O22 O 0.8162(4) 0.6656(4) 0.10950(18) 0.0445(18) Uani 1 1 d U . .
O23 O 0.5379(4) 0.6894(4) 0.06847(18) 0.0396(16) Uani 1 1 d U . .
O24 O 0.7256(4) 0.8032(4) -0.0146(2) 0.0491(19) Uani 1 1 d U . .
O25 O 0.5330(5) 0.6057(6) -0.0569(2) 0.064(3) Uani 1 1 d U . .
O26 O 0.8165(6) 0.5616(6) -0.0909(2) 0.066(3) Uani 1 1 d U . .
O28 O 0.6527(7) 0.3485(7) -0.0449(3) 0.081(3) Uani 1 1 d U . .
Sm2 Sm 0.20588(2) 0.56737(2) 0.256572(10) 0.02724(11) Uani 1 1 d . . .
V10 V 0.09361(11) 0.68222(9) 0.30445(4) 0.0384(4) Uani 1 1 d . . .
V11 V 0.01744(9) 0.61556(10) 0.24826(4) 0.0340(4) Uani 1 1 d . . .
V12 V 0.12266(11) 0.68138(11) 0.20020(4) 0.0411(4) Uani 1 1 d . . .
V13 V 0.19188(10) 0.54457(11) 0.17578(4) 0.0381(4) Uani 1 1 d . . .
V14 V 0.35065(10) 0.58085(12) 0.19828(5) 0.0468(5) Uani 1 1 d . . .
V15 V 0.45405(13) 0.45100(16) 0.22473(6) 0.0684(8) Uani 1 1 d . . .
V16 V 0.32947(10) 0.42421(9) 0.27963(4) 0.0370(4) Uani 1 1 d . . .
V17 V 0.30896(11) 0.54957(11) 0.32535(4) 0.0464(5) Uani 1 1 d . . .
V18 V 0.14366(12) 0.54217(10) 0.33407(4) 0.0419(4) Uani 1 1 d . . .
O29 O 0.1660(4) 0.6693(4) 0.28433(17) 0.0373(16) Uani 1 1 d U . .
O30 O 0.0170(4) 0.6645(4) 0.28210(17) 0.0367(15) Uani 1 1 d U . .
O31 O 0.0788(3) 0.5544(4) 0.24973(15) 0.0340(14) Uani 1 1 d U . .
O32 O 0.0362(4) 0.6698(4) 0.21729(18) 0.0431(18) Uani 1 1 d U . .
O33 O 0.1858(4) 0.6661(4) 0.22442(18) 0.0417(17) Uani 1 1 d U . .
O34 O 0.1356(4) 0.6197(4) 0.17082(18) 0.0442(18) Uani 1 1 d U . .
O35 O 0.1821(4) 0.5128(4) 0.20946(16) 0.0343(15) Uani 1 1 d U . .
O36 O 0.2841(4) 0.5660(5) 0.17088(18) 0.0478(19) Uani 1 1 d U . .
O37 O 0.3132(4) 0.5889(4) 0.23080(18) 0.0421(17) Uani 1 1 d U . .
O38 O 0.4120(6) 0.5113(6) 0.1997(2) 0.064(3) Uani 1 1 d U . .
O39 O 0.4071(5) 0.4410(5) 0.2582(2) 0.053(2) Uani 1 1 d U . .
O40 O 0.2568(4) 0.4548(4) 0.26244(16) 0.0370(15) Uani 1 1 d U . .
O41 O 0.3378(5) 0.4632(5) 0.31588(19) 0.0485(19) Uani 1 1 d U . .
O42 O 0.2921(4) 0.5926(4) 0.29437(17) 0.0388(16) Uani 1 1 d U . .
O43 O 0.2319(5) 0.5489(5) 0.34886(19) 0.052(2) Uani 1 1 d U . .
O44 O 0.1509(4) 0.5155(4) 0.29946(15) 0.0346(15) Uani 1 1 d U . .
O45 O 0.0969(5) 0.6233(5) 0.3362(2) 0.051(2) Uani 1 1 d U . .
O46 O 0.0976(6) 0.4849(6) 0.3521(2) 0.065(3) Uani 1 1 d U . .
O47 O 0.3703(6) 0.5881(6) 0.3435(3) 0.072(3) Uani 1 1 d U . .
O48 O 0.3210(5) 0.3413(4) 0.28362(17) 0.056(2) Uani 1 1 d U . .
O49 O 0.5332(9) 0.4816(9) 0.2325(4) 0.110(5) Uani 1 1 d U . .
O50 O 0.4633(8) 0.3723(8) 0.2088(3) 0.096(4) Uani 1 1 d U . .
O51 O 0.3913(5) 0.6530(5) 0.1902(2) 0.061(2) Uani 1 1 d U . .
O52 O 0.1694(5) 0.4865(5) 0.1514(2) 0.055(2) Uani 1 1 d U . .
O53 O 0.1302(5) 0.7608(5) 0.1884(2) 0.062(2) Uani 1 1 d U . .
O54 O -0.0605(4) 0.5799(5) 0.2439(2) 0.0492(19) Uani 1 1 d U . .
O55 O 0.0901(5) 0.7616(5) 0.3153(2) 0.055(2) Uani 1 1 d U . .
N1 N 0.2575(10) 0.7111(9) 0.1045(4) 0.072(2) Uani 0.50 1 d PDU A 1
C1 C 0.3117(12) 0.7174(14) 0.0797(5) 0.073(2) Uani 0.50 1 d PDU A 1
C2 C 0.3734(15) 0.6696(17) 0.0821(8) 0.079(4) Uani 0.50 1 d PDU A 1
C3 C 0.2273(16) 0.6366(11) 0.1049(5) 0.072(3) Uani 0.50 1 d PDU A 1
C4 C 0.1945(19) 0.6133(16) 0.0757(6) 0.075(4) Uani 0.50 1 d PDU A 1
C5 C 0.2059(12) 0.7634(13) 0.0954(6) 0.071(3) Uani 0.50 1 d PDU A 1
C6 C 0.1336(13) 0.7630(17) 0.1137(7) 0.072(4) Uani 0.50 1 d PDU A 1
C7 C 0.2929(15) 0.7196(14) 0.1341(5) 0.073(3) Uani 0.50 1 d PDU A 1
C8 C 0.3408(19) 0.7857(16) 0.1357(7) 0.081(5) Uani 0.50 1 d PDU A 1
N1' N 0.2945(10) 0.7173(9) 0.1079(4) 0.073(2) Uani 0.50 1 d PDU B 2
C1' C 0.3213(15) 0.6426(10) 0.1089(5) 0.076(3) Uani 0.50 1 d PDU B 2
C2' C 0.3574(14) 0.6226(17) 0.0806(6) 0.083(4) Uani 0.50 1 d PDU B 2
C3' C 0.2321(13) 0.7272(13) 0.0865(6) 0.074(2) Uani 0.50 1 d PDU B 2
C4' C 0.1876(12) 0.6602(14) 0.0844(8) 0.079(4) Uani 0.50 1 d PDU B 2
C5' C 0.2693(16) 0.7314(9) 0.1382(4) 0.073(3) Uani 0.50 1 d PDU B 2
C6' C 0.2509(14) 0.8129(9) 0.1383(2) 0.083(5) Uani 0.50 1 d PDU B 2
C7' C 0.3523(12) 0.7653(14) 0.0969(6) 0.074(3) Uani 0.50 1 d PDU B 2
C8' C 0.4181(14) 0.7613(18) 0.1180(7) 0.075(5) Uani 0.50 1 d PDU B 2
N2 N 0.9622(4) 0.6782(4) 0.0074(2) 0.0471(15) Uani 1 1 d DU . .
C9 C 0.9218(6) 0.6715(7) 0.0360(2) 0.054(2) Uani 1 1 d DU . .
C10 C 0.9558(8) 0.7068(9) 0.0621(3) 0.070(3) Uani 1 1 d DU . .
C11 C 0.9681(5) 0.7559(5) -0.0010(3) 0.046(2) Uani 1 1 d DU . .
C12 C 0.8979(6) 0.7922(7) -0.0039(3) 0.056(3) Uani 1 1 d DU . .
C13 C 0.9185(6) 0.6405(6) -0.0143(2) 0.049(2) Uani 1 1 d DU . .
C14 C 0.9529(7) 0.6401(8) -0.0461(3) 0.060(3) Uani 1 1 d DU . .
C15 C 1.0375(5) 0.6533(5) 0.0106(3) 0.048(2) Uani 1 1 d DU . .
C16 C 1.0433(7) 0.5734(6) 0.0155(4) 0.063(3) Uani 1 1 d DU . .
N3 N 0.0591(6) 0.0157(7) 0.3526(3) 0.0612(18) Uani 1 1 d U . .
C17 C 0.0101(8) -0.0453(9) 0.3457(3) 0.062(2) Uani 1 1 d U . .
C18 C 0.0214(9) -0.1111(9) 0.3655(4) 0.072(4) Uani 1 1 d U . .
C19 C 0.0491(7) 0.0419(8) 0.3827(3) 0.060(2) Uani 1 1 d U . .
C20 C -0.0247(9) 0.0675(10) 0.3879(4) 0.072(3) Uani 1 1 d U . .
C21 C 0.0436(8) 0.0670(9) 0.3286(3) 0.066(2) Uani 1 1 d U . .
C22 C 0.0958(11) 0.1237(12) 0.3275(4) 0.091(4) Uani 1 1 d U . .
C23 C 0.1361(8) -0.0113(10) 0.3508(4) 0.070(3) Uani 1 1 d U . .
C24 C 0.1558(10) -0.0475(12) 0.3207(4) 0.087(4) Uani 1 1 d U . .
N4 N 0.0687(9) 0.3404(7) 0.2553(4) 0.087(2) Uani 1 1 d U . .
C25 C 0.1014(11) 0.3817(9) 0.2320(5) 0.090(3) Uani 1 1 d U . .
C26 C 0.0977(12) 0.3484(10) 0.2008(5) 0.095(4) Uani 1 1 d U . .
C27 C 0.0931(11) 0.2662(9) 0.2555(5) 0.089(3) Uani 1 1 d U . .
C28 C 0.1763(12) 0.2555(10) 0.2590(5) 0.101(4) Uani 1 1 d U . .
C29 C 0.0897(12) 0.3790(10) 0.2821(5) 0.095(3) Uani 1 1 d U . .
C30 C 0.0575(14) 0.3447(12) 0.3099(6) 0.106(4) Uani 1 1 d U . .
C31 C -0.0085(12) 0.3369(9) 0.2518(5) 0.091(3) Uani 1 1 d U . .
C32 C -0.0471(12) 0.4115(10) 0.2488(5) 0.098(4) Uani 1 1 d U . .
N5 N 0.3960(7) 0.1375(9) 0.3324(3) 0.077(2) Uani 1 1 d U . .
C33 C 0.3227(9) 0.1567(11) 0.3388(4) 0.076(3) Uani 1 1 d U . .
C34 C 0.2846(11) 0.1814(12) 0.3105(5) 0.089(5) Uani 1 1 d U . .
C35 C 0.4397(9) 0.1962(12) 0.3207(5) 0.084(3) Uani 1 1 d U . .
C36 C 0.4385(11) 0.2642(13) 0.3393(6) 0.104(5) Uani 1 1 d U . .
C37 C 0.4285(9) 0.1138(12) 0.3635(4) 0.081(3) Uani 1 1 d U . .
C38 C 0.5030(9) 0.0914(13) 0.3650(5) 0.092(5) Uani 1 1 d U . .
C39 C 0.4044(11) 0.0752(12) 0.3128(4) 0.090(3) Uani 1 1 d U . .
C40 C 0.3508(16) 0.0136(14) 0.3170(6) 0.124(7) Uani 1 1 d U . .
N6 N 0.7643(11) 0.2122(7) 0.0987(3) 0.088(3) Uani 1 1 d U . .
C41 C 0.7769(15) 0.1361(8) 0.0923(4) 0.100(4) Uani 1 1 d U . .
C42 C 0.7569(18) 0.1159(9) 0.0597(4) 0.116(6) Uani 1 1 d U . .
C43 C 0.8174(13) 0.2595(9) 0.0830(4) 0.090(3) Uani 1 1 d U . .
C44 C 0.8933(15) 0.2472(12) 0.0916(5) 0.107(5) Uani 1 1 d U . .
C45 C 0.7701(13) 0.2176(9) 0.1307(4) 0.088(3) Uani 1 1 d U . .
C46 C 0.7708(14) 0.2903(9) 0.1435(5) 0.096(5) Uani 1 1 d U . .
C47 C 0.6926(14) 0.2347(9) 0.0871(4) 0.094(3) Uani 1 1 d U . .
C48 C 0.6243(15) 0.1981(12) 0.1025(5) 0.110(5) Uani 1 1 d U . .
N7 N 0.2501(7) 0.3856(6) 0.4066(2) 0.086(3) Uani 1 1 d DU . .
C49 C 0.1913(9) 0.4387(9) 0.4074(4) 0.095(4) Uani 1 1 d DU . .
C50 C 0.1210(11) 0.4146(16) 0.4181(6) 0.131(7) Uani 1 1 d DU . .
C51 C 0.2669(12) 0.3569(8) 0.4372(3) 0.094(4) Uani 1 1 d DU . .
C52 C 0.2840(14) 0.4118(10) 0.4605(4) 0.102(6) Uani 1 1 d DU . .
C53 C 0.3134(9) 0.4253(10) 0.3965(4) 0.103(4) Uani 1 1 d DU . .
C54 C 0.3754(11) 0.3667(14) 0.3986(6) 0.130(7) Uani 1 1 d DU . .
C55 C 0.2325(13) 0.3211(8) 0.3888(3) 0.101(4) Uani 1 1 d DU . .
C56 C 0.2295(16) 0.3389(12) 0.3554(4) 0.114(6) Uani 1 1 d DU . .
N8 N 0.1089(12) 0.0778(10) 0.1437(5) 0.188(6) Uani 1 1 d DU . .
C57 C 0.0461(14) 0.0437(18) 0.1283(6) 0.191(6) Uani 1 1 d DU . .
C58 C 0.052(2) 0.047(2) 0.0955(6) 0.192(6) Uani 1 1 d DU . .
C59 C 0.1760(14) 0.0334(14) 0.1364(7) 0.191(6) Uani 1 1 d DU . .
C60 C 0.1654(18) -0.0399(10) 0.1490(9) 0.192(6) Uani 1 1 d DU . .
C61 C 0.0906(16) 0.0710(18) 0.1747(5) 0.191(6) Uani 1 1 d DU . .
C62 C 0.152(2) 0.102(2) 0.1958(7) 0.192(6) Uani 1 1 d DU . .
C63 C 0.1232(16) 0.1486(12) 0.1301(7) 0.191(6) Uani 1 1 d DU . .
C64 C 0.066(2) 0.2024(16) 0.1408(9) 0.192(6) Uani 1 1 d DU . .
N9 N 0.4914(13) 0.4243(14) 0.0188(5) 0.236(4) Uani 1 1 d DU . .
C65 C 0.5295(18) 0.411(2) -0.0101(7) 0.238(4) Uani 1 1 d DU . .
C66 C 0.486(2) 0.3607(19) -0.0282(9) 0.240(4) Uani 1 1 d DU . .
C67 C 0.4128(13) 0.441(2) 0.0132(8) 0.238(4) Uani 1 1 d DU . .
C68 C 0.408(2) 0.5056(18) -0.0074(9) 0.240(4) Uani 1 1 d DU . .
C69 C 0.526(2) 0.4870(17) 0.0307(8) 0.238(4) Uani 1 1 d DU . .
C70 C 0.507(3) 0.491(2) 0.0656(8) 0.240(4) Uani 1 1 d DU . .
C71 C 0.4969(19) 0.3585(17) 0.0370(8) 0.238(4) Uani 1 1 d DU . .
C72 C 0.580(2) 0.3442(18) 0.0366(9) 0.240(4) Uani 1 1 d DU . .
N10 N 0.3329(10) 0.8069(9) 0.2486(4) 0.236(5) Uani 1 1 d GU . .
C73 C 0.2791(13) 0.8495(12) 0.2675(2) 0.238(4) Uani 1 1 d GU . .
C74 C 0.2055(12) 0.8199(18) 0.2693(5) 0.240(4) Uani 1 1 d GU . .
C75 C 0.3529(12) 0.7391(10) 0.2641(6) 0.238(4) Uani 1 1 d GU . .
C76 C 0.3729(15) 0.7540(15) 0.2961(6) 0.240(4) Uani 1 1 d GU . .
C77 C 0.3980(11) 0.8526(12) 0.2449(5) 0.238(4) Uani 1 1 d GU . .
C78 C 0.4402(11) 0.8255(17) 0.2181(6) 0.240(4) Uani 1 1 d GU . .
C79 C 0.2984(12) 0.7926(10) 0.2190(4) 0.238(4) Uani 1 1 d GU . .
C80 C 0.2740(14) 0.8693(12) 0.2061(2) 0.240(4) Uani 1 1 d GU . .
N11 N 0.1545(14) 0.3578(13) 0.0462(5) 0.236(5) Uani 1 1 d DU . .
C81 C 0.186(2) 0.360(2) 0.0771(6) 0.238(4) Uani 1 1 d DU . .
C82 C 0.170(3) 0.431(2) 0.0902(9) 0.240(4) Uani 1 1 d DU . .
C83 C 0.162(2) 0.4306(15) 0.0322(8) 0.238(4) Uani 1 1 d DU . .
C84 C 0.229(2) 0.4338(17) 0.0132(9) 0.240(4) Uani 1 1 d DU . .
C85 C 0.1990(17) 0.3069(18) 0.0306(7) 0.238(4) Uani 1 1 d DU . .
C86 C 0.152(2) 0.2823(19) 0.0023(9) 0.240(4) Uani 1 1 d DU . .
C87 C 0.0756(14) 0.342(2) 0.0482(8) 0.238(4) Uani 1 1 d DU . .
C88 C 0.072(2) 0.286(2) 0.0742(10) 0.240(4) Uani 1 1 d DU . .
N12 N 0.4419(8) 0.0776(10) 0.1434(3) 0.239(5) Uani 1 1 d GU . .
C89 C 0.4286(13) 0.0310(12) 0.1710(4) 0.238(4) Uani 1 1 d GU . .
C90 C 0.4937(17) 0.0232(15) 0.1906(4) 0.240(4) Uani 1 1 d GU . .
C91 C 0.4955(11) 0.0370(13) 0.1232(4) 0.238(4) Uani 1 1 d GU . .
C92 C 0.4768(17) -0.0409(12) 0.1238(6) 0.240(4) Uani 1 1 d GU . .
C93 C 0.3693(10) 0.0847(14) 0.1278(5) 0.238(4) Uani 1 1 d GU . .
C94 C 0.3889(17) 0.1322(15) 0.1002(4) 0.240(4) Uani 1 1 d GU . .
C95 C 0.4789(12) 0.1464(11) 0.1498(4) 0.238(4) Uani 1 1 d GU . .
C96 C 0.4369(17) 0.1819(12) 0.1772(5) 0.240(4) Uani 1 1 d GU . .
N15 N 0.5622(13) 0.0332(14) 0.0583(6) 0.144(7) Uani 1 1 d DU . .
C100 C 0.5081(13) 0.0429(14) 0.0496(6) 0.112(6) Uani 1 1 d DU . .
C101 C 0.4351(12) 0.0480(12) 0.0400(5) 0.104(6) Uani 1 1 d DU . .
N16 N 0.258(3) 0.254(2) 0.1661(10) 0.060(7) Uani 0.25 1 d PDU . .
C102 C 0.272(3) 0.295(2) 0.1822(12) 0.059(7) Uani 0.25 1 d PDU . .
C103 C 0.292(3) 0.354(2) 0.2007(12) 0.059(7) Uani 0.25 1 d PDU . .
N17 N 0.459(2) 0.314(2) 0.1130(10) 0.054(6) Uani 0.25 1 d PDU . .
C104 C 0.503(2) 0.341(2) 0.1247(11) 0.054(6) Uani 0.25 1 d PDU . .
C105 C 0.537(3) 0.391(3) 0.1441(11) 0.054(7) Uani 0.25 1 d PDU . .
N18 N 0.314(2) 0.164(2) 0.2352(10) 0.064(7) Uani 0.25 1 d PGU . .
C106 C 0.3425(17) 0.2152(18) 0.2365(6) 0.063(7) Uani 0.25 1 d PGU . .
C107 C 0.3986(18) 0.260(2) 0.2441(10) 0.062(7) Uani 0.25 1 d PGU . .
N19 N 0.327(2) 0.466(2) 0.0892(9) 0.057(7) Uani 0.25 1 d PDU . .
C108 C 0.338(3) 0.446(3) 0.1116(9) 0.057(7) Uani 0.25 1 d PDU . .
C109 C 0.331(3) 0.424(3) 0.1420(9) 0.056(7) Uani 0.25 1 d PDU . .

loop_
_atom_site_aniso_label
_atom_site_aniso_U_11
_atom_site_aniso_U_22
_atom_site_aniso_U_33
_atom_site_aniso_U_23
_atom_site_aniso_U_13
_atom_site_aniso_U_12
Sm1 0.0278(2) 0.0294(2) 0.0236(2) 0.00022(18) -0.00607(17) 0.00153(17)
V1 0.0738(15) 0.0410(10) 0.0433(11) -0.0129(8) -0.0054(11) -0.0107(10)
V2 0.0520(11) 0.0512(10) 0.0262(8) -0.0016(8) -0.0086(8) 0.0028(9)
V3 0.0439(10) 0.0649(13) 0.0350(10) 0.0028(9) -0.0200(8) 0.0070(9)
V4 0.0284(8) 0.0369(8) 0.0361(9) 0.0132(7) 0.0012(7) 0.0081(6)
V5 0.0224(7) 0.0295(7) 0.0316(8) 0.0034(6) -0.0016(6) 0.0027(6)
V6 0.0300(8) 0.0267(7) 0.0245(7) -0.0012(6) -0.0055(6) 0.0043(6)
V7 0.0428(9) 0.0255(7) 0.0331(9) 0.0063(6) 0.0022(7) 0.0042(7)
V8 0.0419(9) 0.0300(7) 0.0266(8) -0.0012(6) -0.0049(7) 0.0111(7)
V9 0.104(2) 0.0318(9) 0.0468(13) -0.0042(9) 0.0048(13) 0.0114(11)
O1 0.050(3) 0.043(3) 0.049(4) -0.005(3) -0.002(3) -0.003(3)
O2 0.060(4) 0.055(4) 0.042(3) -0.006(3) -0.011(3) 0.006(3)
O3 0.040(3) 0.045(3) 0.028(3) 0.003(3) -0.003(2) 0.001(3)
O4 0.057(4) 0.059(4) 0.039(3) -0.001(3) -0.011(3) 0.011(3)
O5 0.044(3) 0.056(3) 0.037(3) 0.002(3) -0.012(3) -0.002(3)
O6 0.043(3) 0.051(3) 0.039(3) 0.002(3) -0.006(3) 0.012(3)
O7 0.031(3) 0.037(3) 0.035(3) 0.011(3) 0.002(2) 0.006(2)
O8 0.032(3) 0.029(3) 0.034(3) 0.002(2) -0.003(2) 0.001(2)
O9 0.025(3) 0.031(3) 0.037(3) 0.006(2) -0.004(2) 0.001(2)
O10 0.040(3) 0.031(3) 0.030(3) -0.001(2) -0.001(2) 0.009(2)
O11 0.026(3) 0.031(3) 0.024(3) 0.005(2) -0.001(2) -0.001(2)
O12 0.047(3) 0.033(3) 0.034(3) -0.001(3) 0.001(3) 0.005(3)
O13 0.037(3) 0.036(3) 0.045(3) 0.002(3) 0.000(3) -0.002(3)
O14 0.043(3) 0.035(3) 0.034(3) 0.004(3) -0.005(3) 0.009(3)
O15 0.031(3) 0.041(3) 0.027(3) -0.004(2) -0.001(2) 0.006(3)
O16 0.065(4) 0.037(3) 0.050(4) -0.006(3) 0.005(3) 0.002(3)
O17 0.080(5) 0.063(4) 0.061(4) 0.000(4) 0.007(4) 0.009(4)
O18 0.087(5) 0.059(4) 0.070(5) -0.001(4) -0.001(4) -0.003(4)
O19 0.095(5) 0.084(5) 0.091(5) -0.001(4) 0.010(4) 0.008(4)
O20 0.039(3) 0.051(3) 0.043(3) 0.002(3) -0.006(3) 0.004(3)
O21 0.056(4) 0.042(3) 0.047(4) 0.008(3) 0.006(3) 0.001(3)
O22 0.041(3) 0.048(3) 0.045(3) -0.005(3) -0.011(3) 0.004(3)
O23 0.034(3) 0.043(3) 0.042(3) 0.004(3) 0.003(3) 0.007(3)
O24 0.044(3) 0.047(3) 0.056(4) 0.017(3) 0.004(3) 0.005(3)
O25 0.059(4) 0.074(4) 0.059(4) 0.004(4) -0.017(3) 0.000(4)
O26 0.072(4) 0.076(4) 0.051(4) 0.003(4) 0.000(3) -0.006(4)
O28 0.083(5) 0.082(5) 0.080(5) -0.013(4) -0.011(4) -0.014(4)
Sm2 0.0291(2) 0.0309(2) 0.0217(2) 0.00338(17) -0.00470(17) -0.00204(17)
V10 0.0523(10) 0.0334(8) 0.0294(9) -0.0068(7) -0.0115(8) 0.0099(8)
V11 0.0308(8) 0.0447(9) 0.0266(8) -0.0036(7) -0.0052(7) 0.0044(7)
V12 0.0463(10) 0.0505(10) 0.0264(9) 0.0117(8) -0.0041(7) 0.0089(9)
V13 0.0377(9) 0.0541(10) 0.0224(8) 0.0045(7) 0.0016(6) 0.0045(8)
V14 0.0317(9) 0.0613(12) 0.0474(11) 0.0214(10) 0.0060(8) 0.0051(8)
V15 0.0521(13) 0.0926(19) 0.0606(15) 0.0278(14) 0.0102(11) 0.0339(14)
V16 0.0485(10) 0.0306(8) 0.0319(9) 0.0051(7) -0.0063(7) 0.0063(7)
V17 0.0552(11) 0.0471(10) 0.0371(10) -0.0089(8) -0.0238(9) 0.0106(9)
V18 0.0627(12) 0.0422(9) 0.0209(8) 0.0027(7) 0.0001(8) 0.0114(9)
O29 0.040(3) 0.036(2) 0.036(3) -0.001(2) -0.004(2) 0.000(2)
O30 0.036(2) 0.039(3) 0.035(3) -0.001(2) 0.001(2) 0.004(2)
O31 0.032(2) 0.037(2) 0.033(3) -0.004(2) -0.001(2) -0.001(2)
O32 0.044(3) 0.046(3) 0.040(3) 0.001(2) -0.001(2) 0.007(2)
O33 0.043(3) 0.040(3) 0.042(3) 0.003(2) -0.002(2) 0.000(2)
O34 0.045(3) 0.048(3) 0.039(3) 0.000(2) -0.002(2) 0.004(2)
O35 0.033(2) 0.039(2) 0.031(2) 0.003(2) 0.001(2) -0.002(2)
O36 0.049(3) 0.052(3) 0.043(3) 0.007(2) 0.004(2) 0.003(2)
O37 0.037(3) 0.047(3) 0.042(3) 0.009(2) 0.002(2) -0.003(2)
O38 0.063(3) 0.065(3) 0.063(3) 0.006(3) 0.003(3) 0.007(3)
O39 0.053(3) 0.055(3) 0.052(3) 0.003(3) 0.000(2) 0.005(2)
O40 0.038(2) 0.037(2) 0.036(3) 0.000(2) -0.005(2) 0.001(2)
O41 0.050(3) 0.050(3) 0.046(3) -0.001(2) -0.007(2) 0.004(2)
O42 0.038(3) 0.038(2) 0.040(3) -0.001(2) -0.006(2) -0.004(2)
O43 0.055(3) 0.056(3) 0.044(3) -0.002(2) -0.005(2) 0.008(3)
O44 0.040(3) 0.034(2) 0.029(2) 0.001(2) -0.001(2) -0.001(2)
O45 0.057(3) 0.050(3) 0.045(3) -0.002(2) -0.004(2) 0.008(2)
O46 0.071(3) 0.065(3) 0.060(3) 0.006(3) 0.005(3) 0.004(3)
O47 0.071(4) 0.074(4) 0.071(4) -0.005(3) -0.011(3) 0.002(3)
O48 0.060(3) 0.052(3) 0.057(3) 0.003(2) 0.002(3) 0.004(2)
O49 0.106(5) 0.113(5) 0.110(5) 0.005(3) -0.001(3) 0.002(3)
O50 0.099(5) 0.095(5) 0.094(5) -0.001(3) 0.001(3) 0.006(3)
O51 0.058(3) 0.064(3) 0.061(3) 0.007(3) 0.006(3) -0.002(3)
O52 0.056(3) 0.059(3) 0.050(3) -0.006(2) 0.001(2) 0.004(3)
O53 0.063(3) 0.062(3) 0.060(3) 0.006(3) 0.000(3) 0.004(3)
O54 0.045(3) 0.054(3) 0.049(3) -0.002(2) -0.004(2) 0.002(2)
O55 0.059(3) 0.050(3) 0.055(3) -0.006(2) -0.004(3) 0.005(2)
N1 0.081(5) 0.070(4) 0.064(5) 0.029(4) -0.005(4) -0.013(4)
C1 0.082(6) 0.072(5) 0.066(5) 0.028(4) -0.003(4) -0.014(5)
C2 0.084(7) 0.077(7) 0.075(7) 0.024(7) -0.002(6) -0.010(6)
C3 0.081(6) 0.069(5) 0.065(6) 0.028(5) -0.004(5) -0.012(5)
C4 0.083(9) 0.073(7) 0.069(7) 0.022(7) -0.004(7) -0.012(7)
C5 0.083(6) 0.069(5) 0.062(5) 0.030(5) -0.004(5) -0.013(5)
C6 0.091(8) 0.072(9) 0.052(9) 0.031(9) 0.000(7) -0.003(7)
C7 0.083(6) 0.073(5) 0.065(5) 0.029(4) -0.007(4) -0.014(5)
C8 0.091(10) 0.080(9) 0.072(9) 0.030(8) -0.012(8) -0.021(7)
N1' 0.083(5) 0.071(4) 0.066(5) 0.028(4) -0.004(4) -0.013(5)
C1' 0.086(6) 0.072(5) 0.071(6) 0.027(5) -0.006(5) -0.011(5)
C2' 0.092(9) 0.080(7) 0.078(8) 0.021(7) -0.002(7) -0.008(7)
C3' 0.083(6) 0.073(5) 0.065(5) 0.029(4) -0.004(4) -0.013(5)
C4' 0.085(7) 0.077(6) 0.074(7) 0.025(7) -0.004(6) -0.017(6)
C5' 0.082(6) 0.073(5) 0.066(5) 0.028(4) -0.004(4) -0.014(5)
C6' 0.090(11) 0.074(6) 0.085(10) 0.023(6) 0.006(9) -0.012(9)
C7' 0.082(6) 0.073(5) 0.065(5) 0.027(5) -0.003(5) -0.013(5)
C8' 0.085(8) 0.074(10) 0.065(10) 0.015(9) -0.006(7) -0.012(8)
N2 0.033(3) 0.053(3) 0.056(4) 0.015(3) 0.000(3) -0.010(3)
C9 0.041(4) 0.063(5) 0.057(5) 0.015(4) 0.007(4) -0.012(4)
C10 0.064(7) 0.084(8) 0.062(7) 0.014(7) 0.007(6) -0.009(6)
C11 0.032(4) 0.049(4) 0.055(4) 0.014(4) 0.002(4) -0.004(3)
C12 0.041(5) 0.061(6) 0.067(7) 0.002(6) 0.000(5) 0.007(5)
C13 0.036(4) 0.052(4) 0.059(5) 0.012(4) -0.002(4) -0.010(4)
C14 0.054(6) 0.063(6) 0.062(7) 0.003(6) 0.002(6) 0.001(6)
C15 0.032(4) 0.054(4) 0.059(5) 0.016(4) -0.010(4) -0.005(3)
C16 0.052(6) 0.057(6) 0.080(7) 0.030(6) -0.007(6) -0.002(5)
N3 0.054(4) 0.083(4) 0.047(3) 0.015(3) -0.020(3) -0.015(3)
C17 0.058(5) 0.077(5) 0.051(5) 0.008(4) -0.016(4) -0.015(5)
C18 0.072(7) 0.075(7) 0.070(8) 0.009(7) -0.006(7) -0.017(7)
C19 0.058(4) 0.077(5) 0.045(4) 0.005(4) -0.021(4) -0.014(4)
C20 0.071(7) 0.085(8) 0.058(7) -0.008(7) -0.010(6) -0.002(7)
C21 0.062(5) 0.087(5) 0.048(5) 0.022(5) -0.026(4) -0.019(5)
C22 0.095(8) 0.100(9) 0.077(8) 0.030(8) -0.031(7) -0.023(8)
C23 0.055(5) 0.095(6) 0.059(5) 0.017(5) -0.010(4) -0.011(5)
C24 0.067(7) 0.113(9) 0.082(8) 0.010(8) 0.011(7) 0.003(8)
N4 0.097(5) 0.059(4) 0.105(5) 0.011(4) -0.037(5) -0.027(4)
C25 0.098(6) 0.062(5) 0.111(6) 0.020(4) -0.035(5) -0.024(5)
C26 0.104(9) 0.076(8) 0.104(6) 0.025(6) -0.037(7) -0.015(8)
C27 0.102(6) 0.057(4) 0.107(6) 0.013(4) -0.039(6) -0.028(4)
C28 0.107(7) 0.071(7) 0.124(10) 0.020(8) -0.042(9) -0.016(5)
C29 0.106(6) 0.069(5) 0.109(6) 0.002(4) -0.037(5) -0.026(5)
C30 0.126(10) 0.085(8) 0.107(6) -0.003(7) -0.027(8) -0.029(8)
C31 0.097(5) 0.067(5) 0.109(6) 0.011(5) -0.034(5) -0.026(4)
C32 0.099(7) 0.076(6) 0.121(10) 0.009(8) -0.027(9) -0.017(6)
N5 0.065(4) 0.101(6) 0.066(5) 0.003(4) 0.018(4) 0.002(4)
C33 0.062(5) 0.101(8) 0.066(7) -0.001(6) 0.011(5) -0.001(5)
C34 0.080(8) 0.106(12) 0.082(9) 0.013(9) 0.003(7) 0.006(9)
C35 0.063(6) 0.108(7) 0.083(8) 0.011(6) 0.011(6) -0.002(6)
C36 0.075(10) 0.104(8) 0.132(14) -0.001(9) 0.013(11) -0.003(9)
C37 0.063(6) 0.110(8) 0.070(6) 0.005(5) 0.015(5) 0.005(6)
C38 0.059(7) 0.125(13) 0.093(11) 0.014(10) 0.011(6) -0.003(8)
C39 0.091(8) 0.105(7) 0.075(7) -0.005(6) 0.019(7) 0.008(6)
C40 0.145(15) 0.113(11) 0.113(14) -0.014(11) 0.016(13) -0.022(10)
N6 0.149(7) 0.047(4) 0.067(5) 0.004(4) -0.018(6) 0.010(5)
C41 0.186(10) 0.049(4) 0.065(6) 0.002(5) -0.009(8) 0.010(6)
C42 0.224(18) 0.058(7) 0.068(8) -0.002(6) -0.017(12) 0.009(12)
C43 0.140(8) 0.056(5) 0.074(7) 0.006(6) -0.024(7) 0.006(6)
C44 0.140(8) 0.092(12) 0.089(12) 0.007(10) -0.020(10) 0.019(10)
C45 0.142(9) 0.054(5) 0.069(5) -0.004(5) -0.018(6) 0.021(7)
C46 0.136(13) 0.060(7) 0.092(9) -0.017(7) -0.043(11) 0.025(10)
C47 0.144(8) 0.061(6) 0.076(7) 0.009(6) -0.025(7) -0.004(6)
C48 0.153(8) 0.085(11) 0.092(12) 0.017(10) -0.042(10) -0.035(10)
N7 0.128(7) 0.071(5) 0.058(5) 0.014(4) -0.021(5) 0.010(5)
C49 0.127(8) 0.084(7) 0.075(8) 0.015(6) -0.022(7) 0.016(6)
C50 0.138(10) 0.165(17) 0.089(13) 0.014(13) 0.010(12) 0.017(10)
C51 0.149(10) 0.069(7) 0.063(6) 0.014(5) -0.028(7) 0.013(7)
C52 0.152(15) 0.091(10) 0.063(7) -0.001(7) -0.028(10) 0.028(11)
C53 0.124(8) 0.111(8) 0.075(8) 0.019(7) -0.020(7) -0.002(6)
C54 0.125(9) 0.145(15) 0.118(15) -0.009(14) -0.030(12) 0.017(10)
C55 0.143(10) 0.086(7) 0.075(6) 0.000(6) -0.035(8) 0.014(7)
C56 0.160(16) 0.109(13) 0.072(6) -0.008(7) -0.040(12) 0.023(13)
N8 0.188(7) 0.188(7) 0.188(7) 0.000(3) 0.000(3) 0.001(3)
C57 0.191(6) 0.192(6) 0.191(6) -0.0004(15) 0.0004(15) -0.0002(15)
C58 0.192(6) 0.192(6) 0.192(6) -0.0001(15) 0.0001(15) 0.0004(15)
C59 0.191(6) 0.192(6) 0.191(6) -0.0004(15) 0.0004(15) -0.0002(15)
C60 0.192(6) 0.192(6) 0.192(6) -0.0001(15) 0.0001(15) 0.0004(15)
C61 0.191(6) 0.192(6) 0.191(6) -0.0004(15) 0.0004(15) -0.0002(15)
C62 0.192(6) 0.192(6) 0.192(6) -0.0001(15) 0.0001(15) 0.0004(15)
C63 0.191(6) 0.192(6) 0.191(6) -0.0004(15) 0.0004(15) -0.0002(15)
C64 0.192(6) 0.192(6) 0.192(6) -0.0001(15) 0.0001(15) 0.0004(15)
N9 0.236(4) 0.236(4) 0.236(4) 0.000(2) 0.000(2) 0.000(2)
C65 0.238(4) 0.238(4) 0.238(4) -0.0001(5) 0.0001(5) -0.0001(5)
C66 0.240(4) 0.240(4) 0.240(4) 0.0000(5) 0.0000(5) -0.0001(5)
C67 0.238(4) 0.238(4) 0.238(4) -0.0001(5) 0.0001(5) -0.0001(5)
C68 0.240(4) 0.240(4) 0.240(4) 0.0000(5) 0.0000(5) -0.0001(5)
C69 0.238(4) 0.238(4) 0.238(4) -0.0001(5) 0.0001(5) -0.0001(5)
C70 0.240(4) 0.240(4) 0.240(4) 0.0000(5) 0.0000(5) -0.0001(5)
C71 0.238(4) 0.238(4) 0.238(4) -0.0001(5) 0.0001(5) -0.0001(5)
C72 0.240(4) 0.240(4) 0.240(4) 0.0000(5) 0.0000(5) -0.0001(5)
N10 0.236(5) 0.236(5) 0.236(5) -0.0005(19) 0.0004(19) -0.0001(19)
C73 0.238(4) 0.238(4) 0.238(4) -0.0001(5) 0.0001(5) -0.0001(5)
C74 0.240(4) 0.240(4) 0.240(4) 0.0000(5) 0.0000(5) -0.0001(5)
C75 0.238(4) 0.238(4) 0.238(4) -0.0001(5) 0.0001(5) -0.0001(5)
C76 0.240(4) 0.240(4) 0.240(4) 0.0000(5) 0.0000(5) -0.0001(5)
C77 0.238(4) 0.238(4) 0.238(4) -0.0001(5) 0.0001(5) -0.0001(5)
C78 0.240(4) 0.240(4) 0.240(4) 0.0000(5) 0.0000(5) -0.0001(5)
C79 0.238(4) 0.238(4) 0.238(4) -0.0001(5) 0.0001(5) -0.0001(5)
C80 0.240(4) 0.240(4) 0.240(4) 0.0000(5) 0.0000(5) -0.0001(5)
N11 0.236(5) 0.236(5) 0.236(5) -0.0002(19) 0.0008(19) 0.0002(19)
C81 0.238(4) 0.238(4) 0.238(4) -0.0001(5) 0.0001(5) -0.0001(5)
C82 0.240(4) 0.240(4) 0.240(4) 0.0000(5) 0.0000(5) -0.0001(5)
C83 0.238(4) 0.238(4) 0.238(4) -0.0001(5) 0.0001(5) -0.0001(5)
C84 0.240(4) 0.240(4) 0.240(4) 0.0000(5) 0.0000(5) -0.0001(5)
C85 0.238(4) 0.238(4) 0.238(4) -0.0001(5) 0.0001(5) -0.0001(5)
C86 0.240(4) 0.240(4) 0.240(4) 0.0000(5) 0.0000(5) -0.0001(5)
C87 0.238(4) 0.238(4) 0.238(4) -0.0001(5) 0.0001(5) -0.0001(5)
C88 0.240(4) 0.240(4) 0.240(4) 0.0000(5) 0.0000(5) -0.0001(5)
N12 0.239(5) 0.239(5) 0.239(5) -0.0002(19) -0.0002(19) 0.0000(19)
C89 0.238(4) 0.238(4) 0.238(4) -0.0001(5) 0.0001(5) -0.0001(5)
C90 0.240(4) 0.240(4) 0.240(4) 0.0000(5) 0.0000(5) -0.0001(5)
C91 0.238(4) 0.238(4) 0.238(4) -0.0001(5) 0.0001(5) -0.0001(5)
C92 0.240(4) 0.240(4) 0.240(4) 0.0000(5) 0.0000(5) -0.0001(5)
C93 0.238(4) 0.238(4) 0.238(4) -0.0001(5) 0.0001(5) -0.0001(5)
C94 0.240(4) 0.240(4) 0.240(4) 0.0000(5) 0.0000(5) -0.0001(5)
C95 0.238(4) 0.238(4) 0.238(4) -0.0001(5) 0.0001(5) -0.0001(5)
C96 0.240(4) 0.240(4) 0.240(4) 0.0000(5) 0.0000(5) -0.0001(5)
N15 0.144(7) 0.144(7) 0.144(7) -0.001(2) -0.001(2) 0.000(2)
C100 0.111(6) 0.112(6) 0.113(6) 0.000(2) 0.000(2) 0.000(2)
C101 0.104(6) 0.104(6) 0.104(6) 0.000(2) 0.000(2) 0.000(2)
N16 0.060(7) 0.060(7) 0.060(7) -0.0001(14) 0.0000(14) -0.0002(14)
C102 0.059(7) 0.059(7) 0.059(7) -0.0001(13) 0.0000(13) 0.0001(13)
C103 0.059(7) 0.059(7) 0.059(7) 0.0000(14) 0.0001(14) 0.0000(14)
N17 0.054(7) 0.054(7) 0.054(7) -0.0001(14) 0.0000(14) 0.0001(14)
C104 0.054(6) 0.054(6) 0.054(6) 0.0001(13) 0.0001(13) 0.0000(13)
C105 0.054(7) 0.054(7) 0.054(7) 0.0000(14) 0.0003(14) -0.0001(14)
N18 0.064(8) 0.064(8) 0.064(8) 0.0000(14) -0.0001(14) 0.0000(14)
C106 0.063(7) 0.064(7) 0.063(7) 0.0000(13) 0.0001(13) 0.0001(13)
C107 0.062(8) 0.062(8) 0.062(8) -0.0001(14) 0.0002(14) 0.0002(14)
N19 0.057(7) 0.057(7) 0.057(7) -0.0001(14) 0.0002(14) 0.0001(14)
C108 0.056(7) 0.057(7) 0.057(7) -0.0001(13) 0.0000(13) -0.0001(13)
C109 0.056(7) 0.056(7) 0.056(7) -0.0004(14) -0.0002(14) 0.0001(14)

loop_
_atom_type_symbol
_atom_type_description
_atom_type_scat_dispersion_real
_atom_type_scat_dispersion_imag
_atom_type_scat_source
C C 0.0033 0.0000 'International Tables Vol C Tables 4.2.6.8 and 6.1.1.4'
H H 0.0000 0.0000 'International Tables Vol C Tables 4.2.6.8 and 6.1.1.4'
N N 0.0061 0.0000 'International Tables Vol C Tables 4.2.6.8 and 6.1.1.4'
Sm Sm -0.1638 0.0000 'International Tables Vol C Tables 4.2.6.8 and 6.1.1.4'
O O 0.0106 0.0000 'International Tables Vol C Tables 4.2.6.8 and 6.1.1.4'
V V 0.3005 0.0000 'International Tables Vol C Tables 4.2.6.8 and 6.1.1.4'

loop_
_geom_angle_atom_site_label_1
_geom_angle_atom_site_label_2
_geom_angle_atom_site_label_3
_geom_angle
O15 Sm1 O1 81.5(3)
O15 Sm1 O13 82.3(2)
O1 Sm1 O13 74.8(3)
O15 Sm1 O5 147.9(3)
O1 Sm1 O5 71.7(3)
O13 Sm1 O5 106.3(3)
O15 Sm1 O7 109.6(2)
O1 Sm1 O7 141.9(3)
O13 Sm1 O7 141.3(3)
O5 Sm1 O7 83.2(3)
O15 Sm1 O3 78.1(2)
O1 Sm1 O3 77.3(3)
O13 Sm1 O3 147.9(3)
O5 Sm1 O3 79.2(3)
O7 Sm1 O3 70.1(2)
O15 Sm1 O11 71.9(2)
O1 Sm1 O11 144.9(3)
O13 Sm1 O11 79.3(2)
O5 Sm1 O11 139.5(3)
O7 Sm1 O11 70.6(2)
O3 Sm1 O11 117.5(2)
O15 Sm1 O9 141.5(2)
O1 Sm1 O9 115.3(3)
O13 Sm1 O9 70.4(2)
O5 Sm1 O9 68.5(3)
O7 Sm1 O9 79.2(2)
O3 Sm1 O9 137.5(2)
O11 Sm1 O9 76.5(2)
O1 V1 O28 107.9(6)
O1 V1 O17 109.2(5)
O28 V1 O17 111.0(6)
O1 V1 O2 111.1(4)
O28 V1 O2 106.4(6)
O17 V1 O2 111.2(5)
O26 V2 O3 110.0(5)
O26 V2 O4 110.4(5)
O3 V2 O4 111.8(4)
O26 V2 O2 108.5(5)
O3 V2 O2 107.0(4)
O4 V2 O2 108.9(4)
O5 V3 O25 110.0(5)
O5 V3 O4 107.0(4)
O25 V3 O4 109.0(5)
O5 V3 O6 109.0(4)
O25 V3 O6 109.5(5)
O4 V3 O6 112.2(4)
O24 V4 O7 109.5(4)
O24 V4 O8 109.5(4)
O7 V4 O8 109.0(3)
O24 V4 O6 107.8(4)
O7 V4 O6 110.2(4)
O8 V4 O6 110.8(4)
O23 V5 O9 109.5(4)
O23 V5 O10 109.9(4)
O9 V5 O10 107.9(3)
O23 V5 O8 109.5(4)
O9 V5 O8 108.4(3)
O10 V5 O8 111.6(3)
O22 V6 O11 110.3(4)
O22 V6 O10 108.0(4)
O11 V6 O10 110.1(3)
O22 V6 O12 108.1(4)
O11 V6 O12 108.5(3)
O10 V6 O12 112.0(3)
O21 V7 O13 108.8(4)
O21 V7 O12 108.2(4)
O13 V7 O12 111.0(4)
O21 V7 O14 110.6(4)
O13 V7 O14 107.2(4)
O12 V7 O14 111.0(4)
O20 V8 O15 109.1(4)
O20 V8 O16 108.9(4)
O15 V8 O16 110.0(4)
O20 V8 O14 107.5(4)
O15 V8 O14 112.1(3)
O16 V8 O14 109.3(4)
O18 V9 O19 106.5(7)
O18 V9 O16 110.3(5)
O19 V9 O16 111.1(6)
O18 V9 O17 110.3(6)
O19 V9 O17 106.6(6)
O16 V9 O17 111.7(4)
V1 O1 Sm1 141.3(5)
V1 O2 V2 126.1(5)
V2 O3 Sm1 130.1(4)
V2 O4 V3 122.4(5)
V3 O5 Sm1 130.5(4)
V4 O6 V3 126.2(4)
V4 O7 Sm1 128.2(4)
V4 O8 V5 122.9(4)
V5 O9 Sm1 132.1(3)
V6 O10 V5 120.9(4)
V6 O11 Sm1 131.2(3)
V6 O12 V7 120.0(4)
V7 O13 Sm1 128.5(4)
V8 O14 V7 128.0(4)
V8 O15 Sm1 134.5(4)
V8 O16 V9 149.4(6)
V1 O17 V9 147.9(7)
O37 Sm2 O40 82.5(3)
O37 Sm2 O42 74.9(3)
O40 Sm2 O42 80.3(2)
O37 Sm2 O44 146.4(3)
O40 Sm2 O44 73.1(2)
O42 Sm2 O44 78.5(3)
O37 Sm2 O33 72.6(3)
O40 Sm2 O33 147.3(3)
O42 Sm2 O33 112.1(3)
O44 Sm2 O33 137.7(3)
O37 Sm2 O35 78.4(3)
O40 Sm2 O35 77.4(2)
O42 Sm2 O35 147.0(3)
O44 Sm2 O35 116.9(2)
O33 Sm2 O35 77.2(3)
O37 Sm2 O31 142.8(3)
O40 Sm2 O31 108.6(2)
O42 Sm2 O31 140.9(2)
O44 Sm2 O31 68.7(2)
O33 Sm2 O31 81.3(3)
O35 Sm2 O31 70.1(2)
O37 Sm2 O29 112.1(3)
O40 Sm2 O29 142.5(2)
O42 Sm2 O29 71.4(3)
O44 Sm2 O29 77.5(2)
O33 Sm2 O29 68.6(3)
O35 Sm2 O29 138.0(2)
O31 Sm2 O29 81.0(2)
O55 V10 O29 110.1(5)
O55 V10 O30 108.6(4)
O29 V10 O30 108.8(4)
O55 V10 O45 110.3(5)
O29 V10 O45 108.2(4)
O30 V10 O45 110.8(4)
O54 V11 O31 109.7(4)
O54 V11 O32 109.1(4)
O31 V11 O32 108.0(4)
O54 V11 O30 108.6(4)
O31 V11 O30 109.9(3)
O32 V11 O30 111.6(4)
O53 V12 O33 109.0(5)
O53 V12 O34 111.2(5)
O33 V12 O34 106.2(4)
O53 V12 O32 109.5(5)
O33 V12 O32 110.1(4)
O34 V12 O32 110.9(4)
O52 V13 O35 110.2(4)
O52 V13 O36 108.9(4)
O35 V13 O36 107.8(4)
O52 V13 O34 108.0(4)
O35 V13 O34 110.1(4)
O36 V13 O34 111.8(4)
O51 V14 O37 108.9(5)
O51 V14 O38 110.1(5)
O37 V14 O38 108.6(4)
O51 V14 O36 108.1(5)
O37 V14 O36 109.7(4)
O38 V14 O36 111.3(5)
O49 V15 O50 108.6(8)
O49 V15 O39 108.0(7)
O50 V15 O39 108.8(6)
O49 V15 O38 107.8(7)
O50 V15 O38 110.6(6)
O39 V15 O38 112.9(5)
O48 V16 O40 108.4(4)
O48 V16 O39 108.7(4)
O40 V16 O39 110.6(4)
O48 V16 O41 108.4(4)
O40 V16 O41 110.3(4)
O39 V16 O41 110.4(4)
O47 V17 O42 110.1(5)
O47 V17 O41 109.3(5)
O42 V17 O41 108.4(4)
O47 V17 O43 106.4(5)
O42 V17 O43 110.5(4)
O41 V17 O43 112.3(4)
O46 V18 O44 108.3(5)
O46 V18 O45 107.3(5)
O44 V18 O45 111.2(4)
O46 V18 O43 110.8(5)
O44 V18 O43 107.4(4)
O45 V18 O43 111.9(4)
V10 O29 Sm2 130.9(4)
V10 O30 V11 125.2(4)
V11 O31 Sm2 128.6(4)
V11 O32 V12 125.7(4)
V12 O33 Sm2 130.9(4)
V12 O34 V13 120.9(4)
V13 O35 Sm2 129.4(4)
V14 O36 V13 128.9(5)
V14 O37 Sm2 142.4(5)
V14 O38 V15 142.7(7)
V15 O39 V16 153.8(6)
V16 O40 Sm2 134.2(4)
V17 O41 V16 124.8(5)
V17 O42 Sm2 129.1(4)
V18 O43 V17 121.7(5)
V18 O44 Sm2 132.1(4)
V18 O45 V10 120.6(5)
C5 N1 C7 118.2(17)
C5 N1 C1 100.6(13)
C7 N1 C1 110.6(15)
C5 N1 C3 113.3(15)
C7 N1 C3 104.7(13)
C1 N1 C3 109.4(15)
C2 C1 N1 114.8(16)
C4 C3 N1 114.2(16)
N1 C5 C6 114.7(15)
N1 C7 C8 112.7(16)
C5' N1' C7' 115.2(16)
C5' N1' C1' 104.6(13)
C7' N1' C1' 110.1(15)
C5' N1' C3' 108.6(16)
C7' N1' C3' 105.6(14)
C1' N1' C3' 112.9(15)
C2' C1' N1' 111.5(16)
N1' C3' C4' 110.7(15)
N1' C5' C6' 104.6(12)
N1' C7' C8' 109.9(15)
C13 N2 C15 115.9(9)
C13 N2 C9 104.3(8)
C15 N2 C9 111.5(9)
C13 N2 C11 110.6(8)
C15 N2 C11 105.2(7)
C9 N2 C11 109.3(9)
C10 C9 N2 114.9(9)
C12 C11 N2 114.0(9)
N2 C13 C14 112.3(9)
N2 C15 C16 113.1(9)
C19 N3 C21 115.2(13)
C19 N3 C17 112.2(11)
C21 N3 C17 103.8(10)
C19 N3 C23 106.5(11)
C21 N3 C23 111.5(12)
C17 N3 C23 107.5(13)
N3 C17 C18 114.8(11)
N3 C19 C20 112.2(11)
C22 C21 N3 112.3(11)
N3 C23 C24 114.6(13)
C25 N4 C31 111.4(16)
C25 N4 C29 102.2(14)
C31 N4 C29 112.3(19)
C25 N4 C27 113.0(18)
C31 N4 C27 105.3(13)
C29 N4 C27 113.0(15)
N4 C25 C26 114.7(15)
N4 C27 C28 115.3(14)
N4 C29 C30 110.6(15)
N4 C31 C32 114.6(14)
C33 N5 C35 113.7(16)
C33 N5 C39 114.9(16)
C35 N5 C39 109.5(14)
C33 N5 C37 104.9(13)
C35 N5 C37 108.4(15)
C39 N5 C37 104.8(15)
N5 C33 C34 110.6(15)
N5 C35 C36 115.6(16)
C38 C37 N5 119.2(15)
N5 C39 C40 117.6(16)
C45 N6 C41 104.5(13)
C45 N6 C47 113.1(18)
C41 N6 C47 110.5(17)
C45 N6 C43 111.9(17)
C41 N6 C43 112.4(18)
C47 N6 C43 104.6(14)
N6 C41 C42 112.5(15)
C44 C43 N6 114.0(16)
N6 C45 C46 116.6(15)
N6 C47 C48 115.8(15)
C53 N7 C49 104.5(11)
C53 N7 C55 115.6(13)
C49 N7 C55 113.7(12)
C53 N7 C51 107.3(12)
C49 N7 C51 112.1(12)
C55 N7 C51 103.6(10)
C50 C49 N7 117.0(15)
N7 C51 C52 115.0(12)
N7 C53 C54 101.8(13)
N7 C55 C56 110.4(13)
C61 N8 C63 121.1(18)
C61 N8 C57 102.8(16)
C63 N8 C57 109.6(17)
C61 N8 C59 110.5(17)
C63 N8 C59 104.9(16)
C57 N8 C59 107.3(16)
C58 C57 N8 112.4(19)
C60 C59 N8 108.4(14)
N8 C61 C62 111.8(18)
N8 C63 C64 110.0(18)
C69 N9 C71 117.0(18)
C69 N9 C65 104.3(18)
C71 N9 C65 107.4(17)
C69 N9 C67 108.4(18)
C71 N9 C67 109.3(17)
C65 N9 C67 110.3(17)
C66 C65 N9 108.8(19)
N9 C67 C68 108.8(19)
N9 C69 C70 107.6(19)
N9 C71 C72 101.8(17)
C79 N10 C77 110.7
C79 N10 C75 111.0
C77 N10 C75 110.1
C79 N10 C73 107.6
C77 N10 C73 106.5
C75 N10 C73 110.9
C74 C73 N10 115.6
N10 C75 C76 109.7
N10 C77 C78 108.0
N10 C79 C80 105.8
C85 N11 C87 116.9(19)
C85 N11 C81 103.7(17)
C87 N11 C81 109.2(17)
C85 N11 C83 110.6(17)
C87 N11 C83 107.6(18)
C81 N11 C83 108.7(18)
C82 C81 N11 107.7(19)
C84 C83 N11 110.2(18)
N11 C85 C86 105.0(17)
N11 C87 C88 103.1(17)
C95 N12 C93 114.6
C95 N12 C89 114.7
C93 N12 C89 106.0
C95 N12 C91 104.3
C93 N12 C91 110.3
C89 N12 C91 106.7
C90 C89 N12 113.2
C92 C91 N12 108.9
N12 C93 C94 101.8
N12 C95 C96 106.7
N15 C100 C101 173(3)
N16 C102 C103 174(7)
N17 C104 C105 158(5)
N18 C106 C107 154.9
N19 C108 C109 164(6)

loop_
_geom_bond_atom_site_label_1
_geom_bond_atom_site_label_2
_geom_bond_distance
Sm1 O15 2.386(7)
Sm1 O1 2.395(8)
Sm1 O13 2.406(8)
Sm1 O5 2.408(7)
Sm1 O7 2.422(7)
Sm1 O3 2.437(7)
Sm1 O11 2.444(6)
Sm1 O9 2.449(7)
V1 O1 1.638(8)
V1 O28 1.639(12)
V1 O17 1.730(11)
V1 O2 1.790(10)
V2 O26 1.637(11)
V2 O3 1.656(7)
V2 O4 1.804(9)
V2 O2 1.824(9)
V3 O5 1.646(8)
V3 O25 1.652(10)
V3 O4 1.813(10)
V3 O6 1.818(9)
V4 O24 1.633(8)
V4 O7 1.668(7)
V4 O8 1.800(7)
V4 O6 1.801(8)
V5 O23 1.645(7)
V5 O9 1.680(7)
V5 O10 1.808(7)
V5 O8 1.823(7)
V6 O22 1.642(8)
V6 O11 1.663(6)
V6 O10 1.808(7)
V6 O12 1.812(7)
V7 O21 1.613(8)
V7 O13 1.657(8)
V7 O12 1.827(7)
V7 O14 1.830(7)
V8 O20 1.620(8)
V8 O15 1.672(7)
V8 O16 1.762(8)
V8 O14 1.794(8)
V9 O18 1.635(11)
V9 O19 1.647(14)
V9 O16 1.815(9)
V9 O17 1.862(12)
Sm2 O37 2.382(8)
Sm2 O40 2.387(7)
Sm2 O42 2.420(7)
Sm2 O44 2.427(7)
Sm2 O33 2.428(8)
Sm2 O35 2.429(7)
Sm2 O31 2.438(7)
Sm2 O29 2.453(7)
V10 O55 1.608(9)
V10 O29 1.667(8)
V10 O30 1.803(8)
V10 O45 1.839(9)
V11 O54 1.639(9)
V11 O31 1.655(7)
V11 O32 1.789(8)
V11 O30 1.806(8)
V12 O53 1.628(10)
V12 O33 1.652(8)
V12 O34 1.805(8)
V12 O32 1.826(8)
V13 O52 1.632(10)
V13 O35 1.660(7)
V13 O36 1.808(8)
V13 O34 1.811(8)
V14 O51 1.630(10)
V14 O37 1.648(8)
V14 O38 1.773(10)
V14 O36 1.795(9)
V15 O49 1.649(17)
V15 O50 1.689(15)
V15 O39 1.773(9)
V15 O38 1.810(11)
V16 O48 1.615(9)
V16 O40 1.688(7)
V16 O39 1.793(9)
V16 O41 1.818(9)
V17 O47 1.606(11)
V17 O42 1.666(8)
V17 O41 1.803(9)
V17 O43 1.808(9)
V18 O46 1.628(11)
V18 O44 1.662(7)
V18 O45 1.798(9)
V18 O43 1.805(9)
N1 C5 1.464(14)
N1 C7 1.514(14)
N1 C1 1.530(14)
N1 C3 1.544(14)
C1 C2 1.490(15)
C3 C4 1.535(15)
C5 C6 1.602(15)
C7 C8 1.566(15)
N1' C5' 1.482(14)
N1' C7' 1.518(14)
N1' C1' 1.525(14)
N1' C3' 1.543(14)
C1' C2' 1.509(15)
C3' C4' 1.544(15)
C5' C6' 1.608(15)
C7' C8' 1.573(15)
N2 C13 1.478(11)
N2 C15 1.510(10)
N2 C9 1.514(11)
N2 C11 1.548(11)
C9 C10 1.513(13)
C11 C12 1.509(11)
C13 C14 1.586(12)
C15 C16 1.558(12)
N3 C19 1.471(19)
N3 C21 1.499(18)
N3 C17 1.529(18)
N3 C23 1.55(2)
C17 C18 1.57(2)
C19 C20 1.50(2)
C21 C22 1.47(2)
C23 C24 1.58(3)
N4 C25 1.46(3)
N4 C31 1.47(3)
N4 C29 1.48(2)
N4 C27 1.50(2)
C25 C26 1.56(3)
C27 C28 1.60(3)
C29 C30 1.55(3)
C31 C32 1.62(3)
N5 C33 1.47(2)
N5 C35 1.50(2)
N5 C39 1.50(3)
N5 C37 1.61(2)
C33 C34 1.55(3)
C35 C36 1.56(3)
C37 C38 1.47(3)
C39 C40 1.57(3)
N6 C45 1.46(2)
N6 C41 1.51(2)
N6 C47 1.52(3)
N6 C43 1.53(3)
C41 C42 1.58(3)
C43 C44 1.51(3)
C45 C46 1.52(2)
C47 C48 1.63(3)
N7 C53 1.492(13)
N7 C49 1.512(12)
N7 C55 1.519(13)
N7 C51 1.529(12)
C49 C50 1.493(15)
C51 C52 1.532(14)
C53 C54 1.631(15)
C55 C56 1.560(14)
N8 C61 1.456(14)
N8 C63 1.523(14)
N8 C57 1.527(14)
N8 C59 1.567(14)
C57 C58 1.497(15)
C59 C60 1.537(15)
C61 C62 1.620(15)
C63 C64 1.572(15)
N9 C69 1.474(14)
N9 C71 1.517(14)
N9 C65 1.525(14)
N9 C67 1.542(14)
C65 C66 1.511(15)
C67 C68 1.562(15)
C69 C70 1.627(15)
C71 C72 1.604(15)
N10 C79 1.5218
N10 C77 1.5250
N10 C75 1.5301
N10 C73 1.5648
C73 C74 1.5075
C75 C76 1.5338
C77 C78 1.5485
C79 C80 1.6555
N11 C85 1.474(14)
N11 C87 1.528(14)
N11 C81 1.531(14)
N11 C83 1.545(14)
C81 C82 1.523(15)
C83 C84 1.533(15)
C85 C86 1.637(15)
C87 C88 1.602(15)
N12 C95 1.5267
N12 C93 1.5528
N12 C89 1.5638
N12 C91 1.5754
C89 C90 1.5294
C91 C92 1.5413
C93 C94 1.5971
C95 C96 1.6287
N15 C100 1.11(3)
C100 C101 1.45(3)
N16 C102 1.11(3)
C102 C103 1.45(3)
N17 C104 1.11(3)
C104 C105 1.46(3)
N18 C106 1.1270
C106 C107 1.4115
N19 C108 1.10(3)
C108 C109 1.46(3)
